data_4081108
loop_
_publ_author_name
'Ren, Shikuo'
'Qiu, Zaozao'
'Xie, Zuowei'

_publ_section_title
;
 Synthesis of Neutral Group 4 Metal--Carboryne Complexes and Their
 Reactivity toward Unsaturated Molecules
;
_journal_issue 15
_journal_name_full Organometallics
_journal_page_first 4292
_journal_paper_doi 10.1021/om400458r
_journal_volume 32
_journal_year 2013
_chemical_formula_sum 'C24 H56 B10 N4 Ti'
_chemical_formula_weight 556.73
_chemical_name_systematic
;

 ?

;
_space_group_IT_number 15
_symmetry_cell_setting monoclinic
_symmetry_space_group_name_Hall '-C 2yc'
_symmetry_space_group_name_H-M 'C 1 2/c 1'
_atom_sites_solution_hydrogens geom
_atom_sites_solution_primary direct
_atom_sites_solution_secondary difmap
_audit_creation_method SHELXL-97
_cell_angle_alpha 90.00
_cell_angle_beta 102.948(3)
_cell_angle_gamma 90.00
_cell_formula_units_Z 4
_cell_length_a 18.043(3)
_cell_length_b 11.732(2)
_cell_length_c 16.682(3)
_cell_measurement_reflns_used 1002
_cell_measurement_temperature 293(2)
_cell_measurement_theta_max 25.00
_cell_measurement_theta_min 2.56
_cell_volume 3441.5(10)
_computing_cell_refinement 'BRUKER SMART CCD DIFFRACTOMETER'
_computing_data_collection 'BRUKER SMART CCD DIFFRACTOMETER'
_computing_data_reduction 'BRUKER SMART CCD DIFFRACTOMETER'
_computing_molecular_graphics 'SIEMENS SHELXTL'
_computing_publication_material 'SIEMENS SHELXTL'
_computing_structure_refinement 'SHELXL-97 (Sheldrick, 1997)'
_computing_structure_solution 'SHELXS-97 (Sheldrick, 1990)'
_diffrn_ambient_temperature 293(2)
_diffrn_measured_fraction_theta_full 0.994
_diffrn_measured_fraction_theta_max 0.994
_diffrn_measurement_device_type 'BRUKER SMART CCD DIFFRACTOMETER'
_diffrn_measurement_method 'OMEGA SCAN'
_diffrn_radiation_monochromator graphite
_diffrn_radiation_source 'fine-focus sealed tube'
_diffrn_radiation_type MoK\a
_diffrn_radiation_wavelength 0.71073
_diffrn_reflns_av_R_equivalents 0.0509
_diffrn_reflns_av_sigmaI/netI 0.0592
_diffrn_reflns_limit_h_max 23
_diffrn_reflns_limit_h_min -23
_diffrn_reflns_limit_k_max 15
_diffrn_reflns_limit_k_min -11
_diffrn_reflns_limit_l_max 21
_diffrn_reflns_limit_l_min -21
_diffrn_reflns_number 11433
_diffrn_reflns_theta_full 28.04
_diffrn_reflns_theta_max 28.04
_diffrn_reflns_theta_min 2.09
_exptl_absorpt_coefficient_mu 0.269
_exptl_absorpt_correction_T_max 1.000
_exptl_absorpt_correction_T_min 0.682411
_exptl_absorpt_correction_type multi-scan
_exptl_crystal_colour red
_exptl_crystal_density_diffrn 1.074
_exptl_crystal_density_meas 0
_exptl_crystal_density_method 'not measured'
_exptl_crystal_description block
_exptl_crystal_F_000 1200
_exptl_crystal_size_max 0.50
_exptl_crystal_size_mid 0.30
_exptl_crystal_size_min 0.20
_refine_diff_density_max 0.601
_refine_diff_density_min -0.459
_refine_diff_density_rms 0.058
_refine_ls_extinction_method none
_refine_ls_goodness_of_fit_ref 1.053
_refine_ls_hydrogen_treatment riding
_refine_ls_matrix_type full
_refine_ls_number_parameters 177
_refine_ls_number_reflns 4148
_refine_ls_number_restraints 0
_refine_ls_restrained_S_all 1.053
_refine_ls_R_factor_all 0.1320
_refine_ls_R_factor_gt 0.0760
_refine_ls_shift/su_max 0.001
_refine_ls_shift/su_mean 0.000
_refine_ls_structure_factor_coef Fsqd
_refine_ls_weighting_details 'calc w=1/[\s^2^(Fo^2^)+(0.1092P)^2^+2.6280P] where P=(Fo^2^+2Fc^2^)/3'
_refine_ls_weighting_scheme calc
_refine_ls_wR_factor_gt 0.2060
_refine_ls_wR_factor_ref 0.2496
_reflns_number_gt 2171
_reflns_number_total 4148
_reflns_threshold_expression >2sigma(I)
_cod_data_source_file om400458r_si_002.cif
_cod_data_source_block 2h
_cod_depositor_comments
;
The following automatic conversions were performed:

'_symmetry_cell_setting' value 'Monoclinic' changed to 'monoclinic'
according to /home/saulius/struct/CIF-dictionaries/cif_core.dic
dictionary named 'cif_core.dic' version 2.4.2 from 2011-04-26.

Automatic conversion script
Id: cif_fix_values 1891 2012-01-12 08:04:46Z andrius 
;
_cod_original_cell_volume 3441.5(11)
_cod_original_sg_symbol_H-M C2/c
_cod_database_code 4081108

loop_
_symmetry_equiv_pos_as_xyz
'x, y, z'
'-x, y, -z+1/2'
'x+1/2, y+1/2, z'
'-x+1/2, y+1/2, -z+1/2'
'-x, -y, -z'
'x, -y, z-1/2'
'-x+1/2, -y+1/2, -z'
'x+1/2, -y+1/2, z-1/2'

loop_
_atom_site_label
_atom_site_type_symbol
_atom_site_fract_x
_atom_site_fract_y
_atom_site_fract_z
_atom_site_U_iso_or_equiv
_atom_site_adp_type
_atom_site_occupancy
_atom_site_symmetry_multiplicity
_atom_site_calc_flag
_atom_site_refinement_flags
Ti1 Ti 0.5000 0.41996(6) 0.7500 0.0611(3) Uani 1 2 d S
C1 C 0.5458(2) 0.5884(3) 0.7675(3) 0.0817(11) Uani 1 1 d .
C11 C 0.6773(3) 0.3965(6) 0.7087(4) 0.130(2) Uani 1 1 d .
H11A H 0.6923 0.3230 0.6893 0.156 Uiso 1 1 calc R
C12 C 0.7247(4) 0.4022(11) 0.7761(6) 0.289(8) Uani 1 1 d .
H12A H 0.7125 0.3464 0.8132 0.433 Uiso 1 1 calc R
H12B H 0.7232 0.4769 0.7991 0.433 Uiso 1 1 calc R
H12C H 0.7747 0.3876 0.7675 0.433 Uiso 1 1 calc R
C13 C 0.6887(3) 0.4721(5) 0.6373(4) 0.134(2) Uani 1 1 d .
H13A H 0.7421 0.4822 0.6407 0.201 Uiso 1 1 calc R
H13B H 0.6654 0.5450 0.6407 0.201 Uiso 1 1 calc R
H13C H 0.6657 0.4364 0.5860 0.201 Uiso 1 1 calc R
C14 C 0.5536(2) 0.3083(3) 0.6475(2) 0.0675(9) Uani 1 1 d .
C15 C 0.5824(3) 0.2374(4) 0.5848(2) 0.0852(11) Uani 1 1 d .
H15A H 0.5454 0.2400 0.5327 0.102 Uiso 1 1 calc R
H15B H 0.6294 0.2701 0.5764 0.102 Uiso 1 1 calc R
C16 C 0.5961(3) 0.1148(4) 0.6113(3) 0.0967(13) Uani 1 1 d .
H16A H 0.5496 0.0831 0.6220 0.116 Uiso 1 1 calc R
H16B H 0.6347 0.1120 0.6621 0.116 Uiso 1 1 calc R
C17 C 0.6217(3) 0.0420(5) 0.5469(4) 0.1140(17) Uani 1 1 d .
H17A H 0.6276 -0.0361 0.5663 0.137 Uiso 1 1 calc R
H17B H 0.5821 0.0429 0.4968 0.137 Uiso 1 1 calc R
C18 C 0.6932(3) 0.0796(6) 0.5275(4) 0.138(2) Uani 1 1 d .
H18A H 0.7054 0.0307 0.4862 0.206 Uiso 1 1 calc R
H18B H 0.7332 0.0761 0.5763 0.206 Uiso 1 1 calc R
H18C H 0.6878 0.1565 0.5075 0.206 Uiso 1 1 calc R
C19 C 0.4205(2) 0.2500(4) 0.5974(3) 0.0895(12) Uani 1 1 d .
H19A H 0.4445 0.2062 0.5601 0.107 Uiso 1 1 calc R
C20 C 0.3835(3) 0.1654(4) 0.6432(3) 0.127(2) Uani 1 1 d .
H20A H 0.4215 0.1154 0.6742 0.190 Uiso 1 1 calc R
H20B H 0.3469 0.1215 0.6048 0.190 Uiso 1 1 calc R
H20C H 0.3584 0.2049 0.6800 0.190 Uiso 1 1 calc R
C21 C 0.3666(3) 0.3308(6) 0.5452(4) 0.146(2) Uani 1 1 d .
H21A H 0.3942 0.3809 0.5169 0.219 Uiso 1 1 calc R
H21B H 0.3410 0.3748 0.5793 0.219 Uiso 1 1 calc R
H21C H 0.3299 0.2887 0.5057 0.219 Uiso 1 1 calc R
B2 B 0.4900(3) 0.6264(4) 0.8317(3) 0.0938(16) Uani 1 1 d .
H2 H 0.4832 0.5755 0.8850 0.113 Uiso 1 1 calc R
B3 B 0.5741(4) 0.7004(4) 0.8322(4) 0.109(2) Uani 1 1 d .
H3 H 0.6226 0.6986 0.8856 0.130 Uiso 1 1 calc R
B4 B 0.5877(4) 0.7012(4) 0.7305(4) 0.1056(19) Uani 1 1 d .
H4 H 0.6451 0.7004 0.7180 0.127 Uiso 1 1 calc R
B5 B 0.4903(4) 0.7766(4) 0.8329(4) 0.114(2) Uani 1 1 d .
H5 H 0.4840 0.8258 0.8871 0.137 Uiso 1 1 calc R
B6 B 0.5493(4) 0.8225(4) 0.7691(4) 0.119(2) Uani 1 1 d .
H6 H 0.5816 0.9025 0.7813 0.143 Uiso 1 1 calc R
N1 N 0.59619(16) 0.3718(3) 0.70525(18) 0.0722(8) Uani 1 1 d .
N2 N 0.48164(17) 0.3127(2) 0.65286(18) 0.0677(8) Uani 1 1 d .

loop_
_atom_site_aniso_label
_atom_site_aniso_U_11
_atom_site_aniso_U_22
_atom_site_aniso_U_33
_atom_site_aniso_U_23
_atom_site_aniso_U_13
_atom_site_aniso_U_12
Ti1 0.0879(7) 0.0464(5) 0.0519(5) 0.000 0.0219(4) 0.000
C1 0.118(3) 0.0489(18) 0.074(2) -0.0063(16) 0.014(2) -0.0040(18)
C11 0.107(4) 0.180(6) 0.103(4) 0.018(4) 0.022(3) -0.063(4)
C12 0.104(5) 0.52(2) 0.221(10) 0.162(12) -0.009(6) -0.116(8)
C13 0.135(4) 0.143(5) 0.145(5) 0.005(4) 0.075(4) -0.048(4)
C14 0.086(2) 0.060(2) 0.061(2) -0.0012(15) 0.0262(18) 0.0008(17)
C15 0.104(3) 0.090(3) 0.070(2) -0.009(2) 0.037(2) 0.003(2)
C16 0.117(3) 0.076(3) 0.108(3) -0.020(2) 0.048(3) 0.007(2)
C17 0.123(4) 0.106(3) 0.121(4) -0.041(3) 0.044(3) 0.007(3)
C18 0.130(4) 0.148(5) 0.155(5) -0.037(4) 0.075(4) 0.010(4)
C19 0.099(3) 0.094(3) 0.074(3) -0.022(2) 0.018(2) -0.010(2)
C20 0.166(5) 0.089(3) 0.125(4) -0.019(3) 0.032(4) -0.059(3)
C21 0.114(4) 0.176(6) 0.130(5) 0.041(4) -0.011(4) -0.012(4)
B2 0.151(5) 0.063(3) 0.069(3) 0.002(2) 0.027(3) 0.018(3)
B3 0.171(6) 0.057(3) 0.087(4) -0.019(2) 0.006(4) -0.005(3)
B4 0.151(5) 0.064(3) 0.107(4) -0.013(3) 0.039(4) -0.031(3)
B5 0.191(6) 0.058(3) 0.089(4) -0.010(3) 0.021(4) 0.016(3)
B6 0.190(6) 0.052(2) 0.107(4) -0.005(3) 0.013(4) -0.014(3)
N1 0.0791(19) 0.0726(18) 0.0694(19) -0.0014(15) 0.0266(15) -0.0130(15)
N2 0.0764(18) 0.0628(17) 0.0648(18) -0.0103(13) 0.0178(14) -0.0008(14)

loop_
_atom_type_symbol
_atom_type_description
_atom_type_scat_dispersion_real
_atom_type_scat_dispersion_imag
_atom_type_scat_source
C C 0.0033 0.0016 'International Tables Vol C Tables 4.2.6.8 and 6.1.1.4'
H H 0.0000 0.0000 'International Tables Vol C Tables 4.2.6.8 and 6.1.1.4'
B B 0.0013 0.0007 'International Tables Vol C Tables 4.2.6.8 and 6.1.1.4'
N N 0.0061 0.0033 'International Tables Vol C Tables 4.2.6.8 and 6.1.1.4'
Ti Ti 0.2776 0.4457 'International Tables Vol C Tables 4.2.6.8 and 6.1.1.4'

loop_
_geom_angle_atom_site_label_1
_geom_angle_atom_site_label_2
_geom_angle_atom_site_label_3
_geom_angle
_geom_angle_site_symmetry_1
_geom_angle_site_symmetry_3
N2 Ti1 N2 102.91(17) . 2_656
N2 Ti1 N1 96.71(12) . 2_656
N2 Ti1 N1 63.27(12) 2_656 2_656
N2 Ti1 N1 63.27(12) . .
N2 Ti1 N1 96.71(12) 2_656 .
N1 Ti1 N1 149.00(17) 2_656 .
N2 Ti1 C1 132.42(14) . .
N2 Ti1 C1 118.55(14) 2_656 .
N1 Ti1 C1 121.48(15) 2_656 .
N1 Ti1 C1 88.41(15) . .
N2 Ti1 C1 118.55(14) . 2_656
N2 Ti1 C1 132.42(14) 2_656 2_656
N1 Ti1 C1 88.41(15) 2_656 2_656
N1 Ti1 C1 121.48(15) . 2_656
C1 Ti1 C1 44.7(2) . 2_656
N2 Ti1 C14 31.59(11) . .
N2 Ti1 C14 101.67(12) 2_656 .
N1 Ti1 C14 124.92(12) 2_656 .
N1 Ti1 C14 31.67(11) . .
C1 Ti1 C14 112.26(15) . .
C1 Ti1 C14 125.83(14) 2_656 .
N2 Ti1 C14 101.67(12) . 2_656
N2 Ti1 C14 31.59(11) 2_656 2_656
N1 Ti1 C14 31.67(11) 2_656 2_656
N1 Ti1 C14 124.92(12) . 2_656
C1 Ti1 C14 125.83(14) . 2_656
C1 Ti1 C14 112.26(15) 2_656 2_656
C14 Ti1 C14 117.17(16) . 2_656
C1 C1 B2 61.5(3) 2_656 .
C1 C1 B2 61.0(3) 2_656 2_656
B2 C1 B2 113.6(3) . 2_656
C1 C1 B3 111.3(4) 2_656 .
B2 C1 B3 62.0(3) . .
B2 C1 B3 114.2(3) 2_656 .
C1 C1 B4 111.6(3) 2_656 .
B2 C1 B4 113.7(3) . .
B2 C1 B4 63.0(3) 2_656 .
B3 C1 B4 62.4(3) . .
C1 C1 Ti1 67.65(11) 2_656 .
B2 C1 Ti1 93.6(3) . .
B2 C1 Ti1 93.4(2) 2_656 .
B3 C1 Ti1 148.3(3) . .
B4 C1 Ti1 149.0(3) . .
C12 C11 N1 121.0(6) . .
C12 C11 C13 118.8(6) . .
N1 C11 C13 112.7(5) . .
N1 C14 N2 110.5(3) . .
N1 C14 C15 125.4(3) . .
N2 C14 C15 124.1(3) . .
N1 C14 Ti1 57.29(19) . .
N2 C14 Ti1 53.19(17) . .
C15 C14 Ti1 177.2(3) . .
C16 C15 C14 112.3(3) . .
C15 C16 C17 112.6(4) . .
C18 C17 C16 114.0(5) . .
N2 C19 C21 110.5(4) . .
N2 C19 C20 111.6(4) . .
C21 C19 C20 114.4(4) . .
C1 B2 C1 57.4(3) . 2_656
C1 B2 B3 59.5(3) . .
C1 B2 B3 106.0(4) 2_656 .
C1 B2 B5 105.6(4) . .
C1 B2 B5 105.9(3) 2_656 .
B3 B2 B5 60.1(3) . .
C1 B2 B4 105.3(4) . 2_656
C1 B2 B4 58.8(3) 2_656 2_656
B3 B2 B4 109.1(4) . 2_656
B5 B2 B4 60.9(3) . 2_656
C1 B3 B2 58.5(3) . .
C1 B3 B5 105.0(4) . .
B2 B3 B5 60.3(3) . .
C1 B3 B4 58.8(3) . .
B2 B3 B4 107.8(4) . .
B5 B3 B4 108.0(4) . .
C1 B3 B6 104.2(4) . .
B2 B3 B6 107.1(5) . .
B5 B3 B6 59.4(4) . .
B4 B3 B6 59.8(3) . .
C1 B4 B6 104.5(4) . .
C1 B4 B3 58.7(3) . .
B6 B4 B3 60.3(3) . .
C1 B4 B2 58.2(3) . 2_656
B6 B4 B2 106.7(5) . 2_656
B3 B4 B2 107.3(4) . 2_656
C1 B4 B5 104.0(4) . 2_656
B6 B4 B5 59.8(4) . 2_656
B3 B4 B5 108.0(5) . 2_656
B2 B4 B5 59.1(3) 2_656 2_656
B6 B5 B3 60.8(4) . .
B6 B5 B2 107.6(4) . .
B3 B5 B2 59.6(3) . .
B6 B5 B6 59.5(5) . 2_656
B3 B5 B6 108.0(5) . 2_656
B2 B5 B6 107.0(4) . 2_656
B6 B5 B4 107.3(4) . 2_656
B3 B5 B4 108.0(4) . 2_656
B2 B5 B4 60.0(3) . 2_656
B6 B5 B4 59.3(3) 2_656 2_656
B6 B6 B5 61.0(5) 2_656 .
B6 B6 B4 108.5(4) 2_656 .
B5 B6 B4 108.4(4) . .
B6 B6 B3 108.5(5) 2_656 .
B5 B6 B3 59.8(4) . .
B4 B6 B3 59.9(3) . .
B6 B6 B5 59.6(4) 2_656 2_656
B5 B6 B5 108.7(4) . 2_656
B4 B6 B5 60.9(4) . 2_656
B3 B6 B5 108.5(3) . 2_656
C14 N1 C11 123.2(4) . .
C14 N1 Ti1 91.0(2) . .
C11 N1 Ti1 144.8(3) . .
C14 N2 C19 123.3(3) . .
C14 N2 Ti1 95.2(2) . .
C19 N2 Ti1 141.5(3) . .

loop_
_geom_bond_atom_site_label_1
_geom_bond_atom_site_label_2
_geom_bond_distance
_geom_bond_site_symmetry_2
Ti1 N2 2.020(3) .
Ti1 N2 2.020(3) 2_656
Ti1 N1 2.114(3) 2_656
Ti1 N1 2.114(3) .
Ti1 C1 2.137(4) .
Ti1 C1 2.137(4) 2_656
Ti1 C14 2.512(4) .
Ti1 C14 2.512(4) 2_656
C1 C1 1.625(9) 2_656
C1 B2 1.688(7) .
C1 B2 1.695(6) 2_656
C1 B3 1.705(6) .
C1 B4 1.707(7) .
C11 C12 1.253(9) .
C11 N1 1.480(6) .
C11 C13 1.534(7) .
C14 N1 1.319(4) .
C14 N2 1.322(4) .
C14 C15 1.518(5) .
C15 C16 1.509(6) .
C16 C17 1.522(6) .
C17 C18 1.466(7) .
C19 N2 1.468(5) .
C19 C21 1.491(7) .
C19 C20 1.499(6) .
B2 C1 1.695(6) 2_656
B2 B3 1.749(9) .
B2 B5 1.762(7) .
B2 B4 1.778(8) 2_656
B3 B5 1.759(9) .
B3 B4 1.768(9) .
B3 B6 1.775(8) .
B4 B6 1.766(8) .
B4 B2 1.778(8) 2_656
B4 B5 1.793(9) 2_656
B5 B6 1.750(10) .
B5 B6 1.775(8) 2_656
B5 B4 1.793(9) 2_656
B6 B6 1.749(14) 2_656
B6 B5 1.775(8) 2_656
